data_4319367
loop_
_publ_author_name
'F. Albert Cotton'
'James P. Donahue'
'Chun Lin'
'Carlos A. Murillo'

_publ_section_title
;
 The Simplest Supramolecular Complexes Containing Pairs of
 Mo2(formamidinate)3 Units Linked with Various Dicarboxylates: Preparative
 Methods, Structures, and Electrochemistry
;
_journal_name_full 'Inorganic Chemistry'
_journal_page_first 1234
_journal_page_last 1244
_journal_paper_doi 10.1021/ic000934o
_journal_volume 40
_journal_year 2001
_chemical_formula_analytical 'not measured'
_chemical_formula_moiety
;
 [[(H3 C O C6 H4 N)2 C H]3 Mo2]2 (O2 C C O2) . (C H2 Cl2)2
;
_chemical_formula_structural
;
 [Mo2(DAniF)3]2(mu-O2CCO2).2(CH2Cl2)
;
_chemical_formula_sum 'C94 H94 Cl4 Mo4 N12 O16'
_chemical_formula_weight 2173.37
_chemical_name_systematic
;
 ?
;
_space_group_IT_number 14
_symmetry_cell_setting monoclinic
_symmetry_space_group_name_Hall '-P 2ybc'
_symmetry_space_group_name_H-M 'P 1 21/c 1'
_atom_sites_solution_hydrogens geom
_atom_sites_solution_primary direct
_atom_sites_solution_secondary difmap
_audit_creation_method SHELXL-97
_cell_angle_alpha 90.00
_cell_angle_beta 97.40(1)
_cell_angle_gamma 90.00
_cell_formula_units_Z 2
_cell_length_a 13.998(2)
_cell_length_b 17.441(3)
_cell_length_c 20.229(1)
_cell_measurement_reflns_used 250
_cell_measurement_temperature 213(2)
_cell_measurement_theta_max 20.8
_cell_measurement_theta_min 9.0
_cell_volume 4897.6(11)
_computing_cell_refinement 'MADNES (Enraf-Nonius, 1989)'
_computing_data_collection 'MADNES (Enraf-Nonius, 1989)'
_computing_data_reduction 'PROCOR (Kabsch, 1988)'
_computing_molecular_graphics 'SHELXTL V.5 (Siemens, 1994)'
_computing_publication_material CIFTAB
_computing_structure_refinement 'SHELXL-97 (Sheldrick, 1997)'
_computing_structure_solution 'SHELXS-97 (Sheldrick, 1990)'
_diffrn_ambient_temperature 213(2)
_diffrn_measured_fraction_theta_full 0.947
_diffrn_measured_fraction_theta_max 0.947
_diffrn_measurement_device 'Nonius FAST area detector'
_diffrn_measurement_method 'ellipsoid-mask fitting'
_diffrn_radiation_monochromator graphite
_diffrn_radiation_source 'fine-focus sealed tube'
_diffrn_radiation_type MoK\a
_diffrn_radiation_wavelength 0.71073
_diffrn_reflns_av_R_equivalents 0.0413
_diffrn_reflns_av_sigmaI/netI 0.0324
_diffrn_reflns_limit_h_max 15
_diffrn_reflns_limit_h_min -14
_diffrn_reflns_limit_k_max 18
_diffrn_reflns_limit_k_min -18
_diffrn_reflns_limit_l_max 21
_diffrn_reflns_limit_l_min -21
_diffrn_reflns_number 18986
_diffrn_reflns_theta_full 22.57
_diffrn_reflns_theta_max 22.57
_diffrn_reflns_theta_min 2.34
_diffrn_standards_number 'none (area detector data)'
_exptl_absorpt_coefficient_mu 0.678
_exptl_absorpt_correction_T_max 0.844
_exptl_absorpt_correction_T_min 0.705
_exptl_absorpt_correction_type multi-scan
_exptl_crystal_colour red
_exptl_crystal_density_diffrn 1.474
_exptl_crystal_density_meas ?
_exptl_crystal_density_method none
_exptl_crystal_description cube
_exptl_crystal_F_000 2212
_exptl_crystal_size_max 0.30
_exptl_crystal_size_mid 0.30
_exptl_crystal_size_min 0.25
_refine_diff_density_max 0.897
_refine_diff_density_min -0.561
_refine_diff_density_rms 0.103
_refine_ls_extinction_coef noref
_refine_ls_extinction_method none
_refine_ls_goodness_of_fit_all 1.096
_refine_ls_hydrogen_treatment mixed
_refine_ls_matrix_type full
_refine_ls_number_parameters 596
_refine_ls_number_reflns 6356
_refine_ls_number_restraints 10
_refine_ls_restrained_S_all 1.096
_refine_ls_R_factor_all 0.0620
_refine_ls_R_factor_obs 0.0524
_refine_ls_shift/esd_max 0.001
_refine_ls_shift/esd_mean 0.000
_refine_ls_structure_factor_coef Fsqd
_refine_ls_weighting_details 'w=1/[\s^2^(Fo^2^)+(0.0480P)^2^+26.2839P] where P=(Fo^2^+2Fc^2^)/3'
_refine_ls_weighting_scheme calc
_refine_ls_wR_factor_all 0.1292
_refine_ls_wR_factor_obs 0.1209
_reflns_number_total 6356
_reflns_threshold_expression >2sigma(I)
_cod_data_source_file ic000934o_01.cif
_cod_data_source_block '[Mo2(DAniF)3]2(mu-O2CCO2).2(CH2Cl2)'
_cod_depositor_comments
;
The following automatic conversions were performed:

'_symmetry_cell_setting' value 'Monoclinic' changed to 'monoclinic'
according to the built-in table from CIF Core dictionary named
'cif_core.dic' version 2.4.1 from
2010-06-29.

'_geom_angle_publ_flag' value 'Y' changed to 'y'
according to the built-in table from CIF Core dictionary named
'cif_core.dic' version 2.4.1 from 2010-06-29 (46
times).

'_geom_angle_publ_flag' value 'N' changed to 'n' according
to the built-in table from CIF Core dictionary named 'cif_core.dic'
version 2.4.1 from 2010-06-29 (69 times).

'_geom_bond_publ_flag'
value 'Y' changed to 'y' according to the built-in table from CIF
Core dictionary named 'cif_core.dic' version 2.4.1 from 2010-06-29
(24 times).

'_geom_bond_publ_flag' value 'N' changed to 'n'
according to the built-in table from CIF Core dictionary named
'cif_core.dic' version 2.4.1 from 2010-06-29 (54 times).

Automatic conversion script
Id: cif_fix_values 1646 2011-03-28 12:23:43Z adriana 

The following automatic conversions were performed:

'_exptl_crystal_density_meas' value 'not measured' was changed to '?'
- the value is perceived as not measured.

Automatic conversion script
Id: cif_fix_values 3008 2015-01-20 13:52:24Z robertas 

The following automatic conversions were performed:

'_refine_ls_weighting_scheme' value 'calc
w=1/[\s^2^(Fo^2^)+(0.0480P)^2^+26.2839P] where P=(Fo^2^+2Fc^2^)/3'
was changed to 'calc'. New tag '_refine_ls_weighting_details' was
created. The value of the new tag was set to
'w=1/[\s^2^(Fo^2^)+(0.0480P)^2^+26.2839P] where P=(Fo^2^+2Fc^2^)/3'.

Automatic conversion script
Id: cif_fix_values 3143 2015-03-26 13:38:13Z robertas 
;
_cod_original_cell_volume 4898(1)
_cod_database_code 4319367
_reflns_number_obs 5571

loop_
_symmetry_equiv_pos_as_xyz
'x, y, z'
'-x, y+1/2, -z+1/2'
'-x, -y, -z'
'x, -y-1/2, z-1/2'

loop_
_atom_site_label
_atom_site_type_symbol
_atom_site_fract_x
_atom_site_fract_y
_atom_site_fract_z
_atom_site_U_iso_or_equiv
_atom_site_adp_type
_atom_site_occupancy
_atom_site_calc_flag
_atom_site_refinement_flags
_atom_site_disorder_assembly
_atom_site_disorder_group
Mo1 Mo 0.93962(3) 0.56590(3) 0.16091(2) 0.02113(16) Uani 1 d . . .
Mo2 Mo 0.81082(3) 0.54842(3) 0.09810(2) 0.02147(16) Uani 1 d . . .
C1S C 0.6397(17) 0.9106(13) -0.0331(11) 0.121(7) Uiso 0.594(5) d PD A 1
Cl1S Cl 0.5778(8) 0.9175(5) -0.1136(4) 0.172(2) Uani 0.594(5) d PD A 1
Cl2S Cl 0.7039(7) 0.9950(5) -0.0147(4) 0.172(2) Uani 0.594(5) d PD A 1
C2S C 0.515(2) 0.925(2) -0.085(2) 0.121(7) Uiso 0.272(5) d PD B 2
Cl3S Cl 0.4387(17) 0.9814(11) -0.1374(8) 0.172(2) Uani 0.272(5) d PD B 2
Cl4S Cl 0.6268(15) 0.9649(11) -0.0684(8) 0.172(2) Uani 0.272(5) d PD B 2
C3S C 0.408(6) 0.961(5) -0.144(4) 0.121(7) Uiso 0.134(5) d PD C 3
Cl5S Cl 0.430(3) 1.0379(18) -0.1952(15) 0.172(2) Uani 0.134(5) d PD C 3
Cl6S Cl 0.304(3) 0.9146(18) -0.1774(15) 0.172(2) Uani 0.134(5) d PD C 3
O1 O 1.0216(3) 0.5306(2) 0.08368(17) 0.0231(8) Uani 1 d . . .
O2 O 0.8825(3) 0.5174(2) 0.01618(17) 0.0253(9) Uani 1 d . . .
O3 O 1.2734(4) 0.3496(3) 0.3637(3) 0.0760(17) Uani 1 d . . .
O4 O 0.5793(4) 0.2010(3) -0.0137(3) 0.0599(14) Uani 1 d . . .
O5 O 1.0561(4) 0.6535(4) 0.4964(2) 0.0709(18) Uani 1 d . . .
O6 O 0.3219(3) 0.5527(3) 0.1566(3) 0.0619(15) Uani 1 d . . .
O7 O 1.3010(3) 0.8355(2) 0.2132(2) 0.0347(10) Uani 1 d . . .
O8 O 0.5940(4) 0.7379(3) -0.1819(3) 0.081(2) Uani 1 d . . .
N1 N 0.9517(3) 0.4500(2) 0.1923(2) 0.0258(11) Uani 1 d . . .
N2 N 0.8145(3) 0.4268(3) 0.1202(2) 0.0241(10) Uani 1 d . . .
N3 N 0.8647(3) 0.5997(3) 0.2418(2) 0.0246(10) Uani 1 d . . .
N4 N 0.7232(3) 0.5753(2) 0.1739(2) 0.0221(10) Uani 1 d . . .
N5 N 0.9583(3) 0.6799(3) 0.1272(2) 0.0237(10) Uani 1 d . . .
N6 N 0.8145(3) 0.6636(3) 0.0600(2) 0.0246(10) Uani 1 d . . .
C1 C 0.9734(4) 0.5140(3) 0.0278(3) 0.0231(12) Uani 1 d . . .
C2 C 0.8885(4) 0.4018(3) 0.1619(3) 0.0278(13) Uani 1 d . . .
H2A H 0.8960 0.3489 0.1699 0.033 Uiso 1 calc R . .
C3 C 1.0361(4) 0.4219(3) 0.2323(3) 0.0270(13) Uani 1 d . . .
C4 C 1.0736(5) 0.4641(4) 0.2881(3) 0.0400(16) Uani 1 d . . .
H4A H 1.0441 0.5106 0.2974 0.048 Uiso 1 calc R . .
C5 C 1.1526(5) 0.4395(4) 0.3297(4) 0.0506(19) Uani 1 d . . .
H5A H 1.1763 0.4689 0.3671 0.061 Uiso 1 calc R . .
C6 C 1.1976(5) 0.3714(4) 0.3167(4) 0.0473(18) Uani 1 d . . .
C7 C 1.1641(5) 0.3296(4) 0.2615(4) 0.0460(17) Uani 1 d . . .
H7A H 1.1945 0.2835 0.2525 0.055 Uiso 1 calc R . .
C8 C 1.0844(5) 0.3556(4) 0.2184(3) 0.0434(17) Uani 1 d . . .
H8A H 1.0633 0.3277 0.1795 0.052 Uiso 1 calc R . .
C9 C 1.3198(7) 0.2853(6) 0.3513(5) 0.093(3) Uani 1 d . . .
H9A H 1.3711 0.2758 0.3873 0.140 Uiso 1 calc R . .
H9B H 1.3469 0.2907 0.3098 0.140 Uiso 1 calc R . .
H9C H 1.2750 0.2426 0.3478 0.140 Uiso 1 calc R . .
C10 C 0.7512(4) 0.3704(3) 0.0867(3) 0.0274(13) Uani 1 d . . .
C11 C 0.7211(5) 0.3783(4) 0.0192(3) 0.0367(15) Uani 1 d . . .
H11A H 0.7405 0.4215 -0.0034 0.044 Uiso 1 calc R . .
C12 C 0.6631(5) 0.3238(4) -0.0154(3) 0.0443(17) Uani 1 d . . .
H12A H 0.6429 0.3306 -0.0612 0.053 Uiso 1 calc R . .
C13 C 0.6346(4) 0.2601(4) 0.0161(3) 0.0384(16) Uani 1 d . . .
C14 C 0.6629(5) 0.2520(4) 0.0837(4) 0.0461(18) Uani 1 d . . .
H14A H 0.6433 0.2086 0.1060 0.055 Uiso 1 calc R . .
C15 C 0.7197(5) 0.3070(3) 0.1190(3) 0.0370(15) Uani 1 d . . .
H15A H 0.7370 0.3013 0.1652 0.044 Uiso 1 calc R . .
C16 C 0.5720(7) 0.1965(6) -0.0838(4) 0.085(3) Uani 1 d . . .
H16A H 0.5317 0.1532 -0.0993 0.127 Uiso 1 calc R . .
H16B H 0.6357 0.1898 -0.0970 0.127 Uiso 1 calc R . .
H16C H 0.5435 0.2433 -0.1032 0.127 Uiso 1 calc R . .
C17 C 0.7698(4) 0.5961(3) 0.2329(3) 0.0237(12) Uani 1 d . . .
H17A H 0.7349 0.6081 0.2682 0.028 Uiso 1 calc R . .
C18 C 0.9113(4) 0.6153(3) 0.3075(3) 0.0247(13) Uani 1 d . . .
C19 C 0.9925(4) 0.6618(3) 0.3150(3) 0.0279(13) Uani 1 d . . .
H19A H 1.0133 0.6846 0.2772 0.033 Uiso 1 calc R . .
C20 C 1.0431(5) 0.6749(4) 0.3773(3) 0.0399(16) Uani 1 d . . .
H20A H 1.0984 0.7060 0.3819 0.048 Uiso 1 calc R . .
C21 C 1.0118(5) 0.6421(4) 0.4328(3) 0.0414(17) Uani 1 d . . .
C22 C 0.9320(5) 0.5958(4) 0.4256(3) 0.0470(18) Uani 1 d . . .
H22A H 0.9109 0.5733 0.4634 0.056 Uiso 1 calc R . .
C23 C 0.8824(4) 0.5820(4) 0.3631(3) 0.0348(15) Uani 1 d . . .
H23A H 0.8284 0.5495 0.3587 0.042 Uiso 1 calc R . .
C24 C 1.1411(7) 0.6997(8) 0.5039(4) 0.109(5) Uani 1 d . . .
H24A H 1.1660 0.7038 0.5508 0.163 Uiso 1 calc R . .
H24B H 1.1258 0.7504 0.4859 0.163 Uiso 1 calc R . .
H24C H 1.1893 0.6762 0.4800 0.163 Uiso 1 calc R . .
C25 C 0.6208(4) 0.5717(3) 0.1679(3) 0.0238(12) Uani 1 d . . .
C26 C 0.5720(4) 0.5180(3) 0.1261(3) 0.0336(14) Uani 1 d . . .
H26A H 0.6073 0.4862 0.1006 0.040 Uiso 1 calc R . .
C27 C 0.4726(4) 0.5096(4) 0.1204(3) 0.0396(16) Uani 1 d . . .
H27A H 0.4414 0.4729 0.0911 0.048 Uiso 1 calc R . .
C28 C 0.4205(4) 0.5551(4) 0.1576(3) 0.0397(16) Uani 1 d . . .
C29 C 0.4679(5) 0.6103(4) 0.1986(4) 0.0509(19) Uani 1 d . . .
H29A H 0.4323 0.6424 0.2236 0.061 Uiso 1 calc R . .
C30 C 0.5667(4) 0.6193(4) 0.2033(3) 0.0400(16) Uani 1 d . . .
H30A H 0.5973 0.6579 0.2306 0.048 Uiso 1 calc R . .
C31 C 0.2745(5) 0.4841(4) 0.1374(4) 0.060(2) Uani 1 d . . .
H31A H 0.2059 0.4902 0.1389 0.091 Uiso 1 calc R . .
H31B H 0.2991 0.4434 0.1677 0.091 Uiso 1 calc R . .
H31C H 0.2856 0.4710 0.0924 0.091 Uiso 1 calc R . .
C32 C 0.8921(4) 0.7055(3) 0.0800(3) 0.0256(13) Uani 1 d . . .
H32A H 0.8998 0.7536 0.0604 0.031 Uiso 1 calc R . .
C33 C 1.0432(4) 0.7239(3) 0.1479(2) 0.0223(12) Uani 1 d . . .
C34 C 1.0427(4) 0.8030(3) 0.1545(3) 0.0278(13) Uani 1 d . . .
H34A H 0.9847 0.8302 0.1447 0.033 Uiso 1 calc R . .
C35 C 1.1277(4) 0.8421(3) 0.1755(3) 0.0290(13) Uani 1 d . . .
H35A H 1.1271 0.8958 0.1790 0.035 Uiso 1 calc R . .
C36 C 1.2135(4) 0.8026(3) 0.1915(3) 0.0259(13) Uani 1 d . . .
C37 C 1.2137(4) 0.7234(3) 0.1851(3) 0.0325(14) Uani 1 d . . .
H37A H 1.2716 0.6961 0.1956 0.039 Uiso 1 calc R . .
C38 C 1.1299(4) 0.6846(3) 0.1634(3) 0.0313(14) Uani 1 d . . .
H38A H 1.1312 0.6309 0.1590 0.038 Uiso 1 calc R . .
C39 C 1.3040(5) 0.9168(4) 0.2181(4) 0.0437(17) Uani 1 d . . .
H39A H 1.3692 0.9331 0.2338 0.066 Uiso 1 calc R . .
H39B H 1.2611 0.9337 0.2491 0.066 Uiso 1 calc R . .
H39C H 1.2838 0.9390 0.1746 0.066 Uiso 1 calc R . .
C40 C 0.7560(4) 0.6865(3) 0.0006(3) 0.0237(12) Uani 1 d . . .
C41 C 0.7956(5) 0.7206(4) -0.0524(3) 0.0392(16) Uani 1 d . . .
H41A H 0.8619 0.7317 -0.0475 0.047 Uiso 1 calc R . .
C42 C 0.7395(5) 0.7381(4) -0.1115(3) 0.0495(19) Uani 1 d . . .
H42A H 0.7671 0.7614 -0.1464 0.059 Uiso 1 calc R . .
C43 C 0.6428(5) 0.7212(4) -0.1190(3) 0.0440(17) Uani 1 d . . .
C44 C 0.6020(4) 0.6886(3) -0.0682(3) 0.0365(15) Uani 1 d . . .
H44A H 0.5356 0.6780 -0.0735 0.044 Uiso 1 calc R . .
C45 C 0.6591(4) 0.6709(3) -0.0083(3) 0.0311(14) Uani 1 d . . .
H45A H 0.6307 0.6479 0.0264 0.037 Uiso 1 calc R . .
C46 C 0.5100(5) 0.7009(5) -0.2022(4) 0.060(2) Uani 1 d . . .
H46A H 0.4844 0.7182 -0.2465 0.090 Uiso 1 calc R . .
H46B H 0.4639 0.7120 -0.1715 0.090 Uiso 1 calc R . .
H46C H 0.5215 0.6461 -0.2029 0.090 Uiso 1 calc R . .

loop_
_atom_site_aniso_label
_atom_site_aniso_U_11
_atom_site_aniso_U_22
_atom_site_aniso_U_33
_atom_site_aniso_U_23
_atom_site_aniso_U_13
_atom_site_aniso_U_12
Mo1 0.0185(3) 0.0258(3) 0.0182(3) -0.00209(19) -0.00112(19) -0.00143(19)
Mo2 0.0182(3) 0.0269(3) 0.0186(3) -0.0028(2) -0.0004(2) -0.0021(2)
Cl1S 0.256(7) 0.148(4) 0.112(3) 0.005(3) 0.017(4) 0.024(4)
Cl2S 0.256(7) 0.148(4) 0.112(3) 0.005(3) 0.017(4) 0.024(4)
Cl3S 0.256(7) 0.148(4) 0.112(3) 0.005(3) 0.017(4) 0.024(4)
Cl4S 0.256(7) 0.148(4) 0.112(3) 0.005(3) 0.017(4) 0.024(4)
Cl5S 0.256(7) 0.148(4) 0.112(3) 0.005(3) 0.017(4) 0.024(4)
Cl6S 0.256(7) 0.148(4) 0.112(3) 0.005(3) 0.017(4) 0.024(4)
O1 0.020(2) 0.030(2) 0.019(2) -0.0041(16) -0.0006(16) -0.0022(16)
O2 0.021(2) 0.033(2) 0.022(2) -0.0027(17) 0.0027(16) -0.0007(17)
O3 0.053(3) 0.063(4) 0.104(5) 0.010(3) -0.023(3) 0.018(3)
O4 0.059(3) 0.062(3) 0.059(3) -0.028(3) 0.010(3) -0.027(3)
O5 0.061(3) 0.127(5) 0.022(2) -0.003(3) -0.005(2) -0.049(3)
O6 0.023(3) 0.052(3) 0.109(5) -0.024(3) 0.001(3) -0.001(2)
O7 0.026(2) 0.037(2) 0.038(2) -0.0088(19) -0.0099(18) -0.0055(19)
O8 0.082(4) 0.083(4) 0.064(4) 0.042(3) -0.046(3) -0.036(3)
N1 0.028(3) 0.023(2) 0.025(3) -0.002(2) 0.001(2) -0.005(2)
N2 0.022(3) 0.030(3) 0.019(2) -0.004(2) 0.000(2) 0.001(2)
N3 0.025(3) 0.025(3) 0.023(3) -0.001(2) 0.002(2) 0.003(2)
N4 0.017(2) 0.024(2) 0.024(3) -0.0007(19) 0.000(2) -0.0036(19)
N5 0.019(2) 0.027(3) 0.023(2) 0.001(2) -0.002(2) -0.003(2)
N6 0.023(3) 0.028(3) 0.022(2) 0.001(2) -0.003(2) -0.002(2)
C1 0.026(3) 0.023(3) 0.020(3) 0.001(2) 0.002(2) -0.006(2)
C2 0.033(3) 0.019(3) 0.031(3) -0.001(3) 0.005(3) 0.001(3)
C3 0.022(3) 0.024(3) 0.033(3) 0.006(3) -0.002(3) -0.003(2)
C4 0.037(4) 0.030(3) 0.047(4) 0.001(3) -0.013(3) 0.000(3)
C5 0.048(4) 0.041(4) 0.055(5) -0.005(3) -0.022(4) -0.002(3)
C6 0.031(4) 0.043(4) 0.062(5) 0.009(4) -0.019(3) 0.002(3)
C7 0.033(4) 0.039(4) 0.066(5) 0.005(4) 0.005(3) 0.011(3)
C8 0.037(4) 0.054(4) 0.039(4) -0.005(3) 0.002(3) 0.006(3)
C9 0.071(7) 0.103(8) 0.103(8) 0.022(7) 0.002(6) 0.014(6)
C10 0.025(3) 0.025(3) 0.031(3) -0.006(3) 0.001(3) -0.001(2)
C11 0.041(4) 0.033(3) 0.032(4) 0.002(3) -0.009(3) -0.001(3)
C12 0.048(4) 0.045(4) 0.036(4) -0.005(3) -0.008(3) -0.006(3)
C13 0.029(3) 0.043(4) 0.044(4) -0.022(3) 0.008(3) -0.011(3)
C14 0.046(4) 0.042(4) 0.054(5) -0.014(3) 0.018(3) -0.018(3)
C15 0.040(4) 0.039(4) 0.035(4) -0.007(3) 0.013(3) -0.010(3)
C16 0.090(7) 0.087(7) 0.072(6) -0.033(5) -0.012(5) -0.028(6)
C17 0.021(3) 0.028(3) 0.021(3) -0.002(2) 0.003(2) 0.000(2)
C18 0.025(3) 0.030(3) 0.020(3) -0.005(2) 0.003(2) 0.002(3)
C19 0.032(3) 0.034(3) 0.016(3) -0.002(2) 0.000(2) -0.009(3)
C20 0.035(4) 0.053(4) 0.032(4) -0.006(3) 0.004(3) -0.020(3)
C21 0.034(4) 0.067(5) 0.021(3) -0.006(3) -0.003(3) -0.016(3)
C22 0.044(4) 0.071(5) 0.026(4) 0.003(3) 0.007(3) -0.013(4)
C23 0.029(3) 0.050(4) 0.025(3) -0.006(3) 0.001(3) -0.013(3)
C24 0.068(6) 0.221(14) 0.035(5) -0.014(6) -0.004(4) -0.083(8)
C25 0.024(3) 0.024(3) 0.023(3) 0.001(2) 0.000(2) -0.003(2)
C26 0.025(3) 0.036(3) 0.039(4) -0.010(3) 0.002(3) -0.001(3)
C27 0.031(4) 0.034(4) 0.051(4) -0.010(3) -0.007(3) -0.005(3)
C28 0.023(3) 0.042(4) 0.053(4) -0.002(3) -0.003(3) 0.001(3)
C29 0.033(4) 0.051(4) 0.068(5) -0.026(4) 0.003(3) 0.005(3)
C30 0.028(4) 0.040(4) 0.050(4) -0.017(3) -0.004(3) 0.004(3)
C31 0.026(4) 0.060(5) 0.094(6) -0.014(4) 0.002(4) -0.006(3)
C32 0.024(3) 0.029(3) 0.023(3) 0.001(2) 0.002(3) -0.004(3)
C33 0.022(3) 0.026(3) 0.017(3) -0.002(2) -0.002(2) -0.006(2)
C34 0.024(3) 0.032(3) 0.027(3) -0.006(3) -0.001(2) 0.001(3)
C35 0.031(3) 0.024(3) 0.032(3) -0.006(3) 0.002(3) -0.007(3)
C36 0.023(3) 0.032(3) 0.021(3) -0.001(2) -0.005(2) -0.003(3)
C37 0.024(3) 0.029(3) 0.042(4) 0.004(3) -0.008(3) 0.005(3)
C38 0.025(3) 0.025(3) 0.042(4) -0.002(3) -0.004(3) -0.002(3)
C39 0.032(4) 0.037(4) 0.058(4) -0.010(3) -0.007(3) -0.011(3)
C40 0.022(3) 0.020(3) 0.029(3) -0.005(2) 0.001(2) -0.002(2)
C41 0.027(3) 0.050(4) 0.038(4) 0.007(3) -0.002(3) -0.006(3)
C42 0.048(4) 0.064(5) 0.032(4) 0.018(3) -0.012(3) -0.019(4)
C43 0.047(4) 0.038(4) 0.039(4) 0.015(3) -0.021(3) -0.006(3)
C44 0.023(3) 0.037(4) 0.046(4) -0.004(3) -0.009(3) -0.003(3)
C45 0.029(4) 0.033(3) 0.030(3) -0.001(3) 0.000(3) 0.000(3)
C46 0.048(5) 0.081(6) 0.045(4) 0.012(4) -0.015(4) -0.017(4)

loop_
_atom_type_symbol
_atom_type_description
_atom_type_scat_dispersion_real
_atom_type_scat_dispersion_imag
_atom_type_scat_source
C C 0.0033 0.0016 'International Tables Vol C Tables 4.2.6.8 and 6.1.1.4'
H H 0.0000 0.0000 'International Tables Vol C Tables 4.2.6.8 and 6.1.1.4'
N N 0.0061 0.0033 'International Tables Vol C Tables 4.2.6.8 and 6.1.1.4'
O O 0.0106 0.0060 'International Tables Vol C Tables 4.2.6.8 and 6.1.1.4'
Mo Mo -1.6832 0.6857 'International Tables Vol C Tables 4.2.6.8 and 6.1.1.4'
Cl Cl 0.1484 0.1585 'International Tables Vol C Tables 4.2.6.8 and 6.1.1.4'

loop_
_geom_angle_atom_site_label_1
_geom_angle_atom_site_label_2
_geom_angle_atom_site_label_3
_geom_angle
_geom_angle_site_symmetry_1
_geom_angle_site_symmetry_3
_geom_angle_publ_flag
Mo1 Mo2 O2 93.13(10) . . y
Mo1 Mo2 N2 91.24(12) . . y
Mo1 Mo2 N4 93.53(12) . . y
Mo1 Mo2 N6 91.31(12) . . y
Mo2 Mo1 O1 90.91(9) . . y
Mo2 Mo1 N1 94.13(13) . . y
Mo2 Mo1 N3 92.04(12) . . y
Mo2 Mo1 N5 94.21(12) . . y
O2 Mo2 N2 84.82(15) . . y
O2 Mo2 N4 173.24(15) . . y
O2 Mo2 N6 85.57(15) . . y
N1 Mo1 O1 85.10(16) . . y
N1 Mo1 N3 93.53(17) . . y
N1 Mo1 N5 168.12(17) . . y
N3 Mo1 O1 176.83(15) . . y
N4 Mo2 N6 95.41(17) . . y
N4 Mo2 N2 93.90(16) . . y
N5 Mo1 N3 94.61(17) . . y
N5 Mo1 O1 86.32(15) . . y
N6 Mo2 N2 170.18(16) . . y
C1 O1 Mo1 116.1(3) . . y
C1 O2 Mo2 115.7(3) . . y
C2 N1 Mo1 116.6(4) . . y
C3 N1 Mo1 121.6(3) . . y
C2 N2 Mo2 116.7(4) . . y
C10 N2 Mo2 125.2(4) . . y
C17 N3 Mo1 117.9(4) . . y
C18 N3 Mo1 123.7(3) . . y
C17 N4 Mo2 116.3(3) . . y
C25 N4 Mo2 126.5(3) . . y
C32 N5 Mo1 116.3(4) . . y
C33 N5 Mo1 122.6(3) . . y
C32 N6 Mo2 117.4(4) . . y
C40 N6 Mo2 121.7(3) . . y
O1 C1 C1 118.7(6) . 3_765 y
O2 C1 O1 124.1(5) . . y
O2 C1 C1 117.2(6) . 3_765 y
N1 C2 N2 120.8(5) . . y
C2 N1 C3 120.2(5) . . y
C4 C3 N1 118.4(5) . . n
C8 C3 N1 124.0(5) . . n
C9 O3 C6 116.8(7) . . n
C8 C3 C4 117.6(6) . . n
C5 C4 C3 121.5(6) . . n
C4 C5 C6 120.3(6) . . n
C7 C6 O3 124.5(6) . . n
C7 C6 C5 119.7(6) . . n
O3 C6 C5 115.7(6) . . n
C6 C7 C8 120.0(6) . . n
C3 C8 C7 120.8(6) . . n
C2 N2 C10 117.5(5) . . y
C11 C10 N2 119.2(5) . . n
C15 C10 N2 122.6(5) . . n
C13 O4 C16 116.5(6) . . n
C11 C10 C15 118.1(5) . . n
C10 C11 C12 121.1(6) . . n
C13 C12 C11 120.7(6) . . n
C12 C13 O4 125.7(6) . . n
C12 C13 C14 118.8(6) . . n
O4 C13 C14 115.6(6) . . n
C13 C14 C15 120.9(6) . . n
C14 C15 C10 120.4(6) . . n
N3 C17 N4 120.2(5) . . y
C17 N3 C18 117.9(4) . . y
C23 C18 N3 122.3(5) . . n
C19 C18 N3 118.8(5) . . n
C23 C18 C19 118.8(5) . . n
C20 C19 C18 120.8(5) . . n
C21 C20 C19 119.5(6) . . n
C22 C21 O5 116.7(6) . . n
C22 C21 C20 119.9(6) . . n
O5 C21 C20 123.4(6) . . n
C21 C22 C23 120.4(6) . . n
C18 C23 C22 120.6(6) . . n
C21 O5 C24 116.8(5) . . n
C17 N4 C25 117.3(4) . . y
C26 C25 N4 119.6(5) . . n
C30 C25 N4 122.8(5) . . n
C26 C25 C30 117.6(5) . . n
C25 C26 C27 122.2(6) . . n
C28 C27 C26 119.4(6) . . n
C27 C28 O6 125.3(6) . . n
C27 C28 C29 119.1(6) . . n
O6 C28 C29 115.6(6) . . n
C28 C29 C30 121.2(6) . . n
C25 C30 C29 120.4(6) . . n
C28 O6 C31 117.9(5) . . n
N5 C32 N6 120.3(5) . . y
C32 N5 C33 120.7(5) . . y
C34 C33 N5 123.2(5) . . n
C38 C33 N5 117.9(5) . . n
C34 C33 C38 118.9(5) . . n
C33 C34 C35 120.2(5) . . n
C36 C35 C34 120.6(5) . . n
C37 C36 C35 119.1(5) . . n
C38 C37 C36 120.5(5) . . n
C37 C38 C33 120.7(5) . . n
C36 O7 C39 117.2(5) . . n
O7 C36 C37 115.7(5) . . n
O7 C36 C35 125.2(5) . . n
C32 N6 C40 117.6(5) . . y
C45 C40 N6 120.6(5) . . n
C41 C40 N6 121.6(5) . . n
C45 C40 C41 117.7(5) . . n
C42 C41 C40 121.3(6) . . n
C43 C42 C41 119.5(6) . . n
C44 C43 C42 120.6(6) . . n
C43 C44 C45 119.8(6) . . n
C40 C45 C44 121.1(6) . . n
C46 O8 C43 118.7(6) . . n
C44 C43 O8 124.8(6) . . n
C42 C43 O8 114.7(6) . . n
Cl2S C1S Cl1S 108.8(13) . . n
Cl4S C2S Cl3S 112(2) . . n
Cl6S C3S Cl5S 110(2) . . n

loop_
_geom_bond_atom_site_label_1
_geom_bond_atom_site_label_2
_geom_bond_distance
_geom_bond_site_symmetry_2
_geom_bond_publ_flag
Mo1 Mo2 2.0900(7) . y
Mo1 O(1) 2.145(3) . y
Mo1 N1 2.119(4) . y
Mo1 N3 2.137(4) . y
Mo1 N5 2.130(4) . y
Mo2 O2 2.115(3) . y
Mo2 N2 2.168(5) . y
Mo2 N4 2.135(4) . y
Mo2 N6 2.155(4) . y
C1S Cl2S 1.74(2) . n
C1S Cl1S 1.75(2) . n
C2S Cl4S 1.70(3) . n
C2S Cl3S 1.71(3) . n
C3S Cl6S 1.73(3) . n
C3S Cl5S 1.73(3) . n
O3 C6 1.383(8) . n
O3 C9 1.335(11) . n
O4 C13 1.379(7) . n
O4 C16 1.409(10) . n
O5 C21 1.371(7) . n
O5 C24 1.429(9) . n
O6 C28 1.378(8) . n
O6 C31 1.400(8) . n
O7 C36 1.373(7) . n
O7 C39 1.421(7) . n
O8 C43 1.395(8) . n
O8 C46 1.357(8) . n
N1 C2 1.314(7) . y
N1 C3 1.431(7) . y
N2 C2 1.323(7) . y
N2 C10 1.435(7) . y
N3 C17 1.318(7) . y
N3 C18 1.430(7) . y
N4 C17 1.335(7) . y
N4 C25 1.425(7) . y
N5 C32 1.320(7) . y
N5 C33 1.431(7) . y
N6 C32 1.327(7) . y
N6 C40 1.421(7) . y
C1 O1 1.272(6) . y
C1 O2 1.266(6) . y
C1 C1 1.508(11) 3_765 y
C3 C8 1.386(9) . n
C3 C4 1.393(8) . n
C4 C5 1.369(9) . n
C5 C6 1.385(10) . n
C6 C7 1.365(10) . n
C7 C8 1.401(9) . n
C10 C11 1.382(8) . n
C10 C15 1.385(8) . n
C11 C12 1.382(9) . n
C12 C13 1.367(9) . n
C13 C14 1.380(10) . n
C14 C15 1.384(9) . n
C18 C23 1.372(8) . n
C18 C19 1.389(8) . n
C19 C20 1.384(8) . n
C20 C21 1.380(9) . n
C21 C22 1.370(9) . n
C22 C23 1.382(9) . n
C25 C26 1.382(8) . n
C25 C30 1.383(8) . n
C26 C27 1.390(8) . n
C27 C28 1.368(9) . n
C28 C29 1.383(9) . n
C29 C30 1.384(9) . n
C33 C34 1.385(8) . n
C33 C38 1.395(8) . n
C34 C35 1.391(8) . n
C35 C36 1.386(8) . n
C36 C37 1.386(8) . n
C37 C38 1.377(8) . n
C40 C45 1.372(8) . n
C40 C41 1.402(8) . n
C41 C42 1.378(9) . n
C42 C43 1.373(10) . n
C43 C44 1.364(9) . n
C44 C45 1.397(8) . n
